data_7120970
loop_
_publ_author_name
'Sugahara, Tomohiro'
'Guo, Jing-Dong'
'Sasamori, Takahiro'
'Nagase, Shigeru'
'Tokitoh, Norihiro'

_publ_section_title
;
 Reversible addition of terminal alkenes to digermynes.
;
_journal_issue 5
_journal_name_full 'Chemical communications (Cambridge, England)'
_journal_page_first 519
_journal_page_last 522
_journal_paper_doi 10.1039/c7cc08555a
_journal_volume 54
_journal_year 2018
_chemical_formula_moiety 'C66 H146 Ge2 Si14'
_chemical_formula_sum 'C66 H146 Ge2 Si14'
_chemical_formula_weight 1478.26
_space_group_crystal_system triclinic
_space_group_IT_number 2
_space_group_name_Hall '-P 1'
_space_group_name_H-M_alt 'P -1'
_symmetry_space_group_name_Hall '-P 1'
_symmetry_space_group_name_H-M 'P -1'
_atom_sites_solution_hydrogens geom
_audit_block_doi 10.5517/ccdc.csd.cc1q4jyb
_audit_creation_method SHELXL-2014/7
_audit_update_record
;
2017-11-01 deposited with the CCDC.
2017-12-11 downloaded from the CCDC.
;
_cell_angle_alpha 92.5020(10)
_cell_angle_beta 104.9460(10)
_cell_angle_gamma 91.1600(10)
_cell_formula_units_Z 2
_cell_length_a 14.6873(2)
_cell_length_b 17.2952(3)
_cell_length_c 18.3289(3)
_cell_measurement_reflns_used 55433
_cell_measurement_temperature 103(2)
_cell_measurement_theta_max 26.00
_cell_measurement_theta_min 1.179
_cell_volume 4491.71(13)
_computing_cell_refinement HKL2000
_computing_data_collection CrystalClear
_computing_data_reduction HKL2000
_computing_molecular_graphics 'Yadokari-XG 2011 (Wakita Nemoto et al., 2011)'
_computing_publication_material 'Yadokari-XG 2011 (Wakita,Nemoto et al., 2011)'
_computing_structure_refinement 'SHELXL-2014/7 (Sheldrick, 2014)'
_computing_structure_solution 'SHELXT-2014/7 (Sheldrick, 2014)'
_diffrn_ambient_temperature 103(2)
_diffrn_detector_area_resol_mean 28.5714
_diffrn_measured_fraction_theta_full 0.993
_diffrn_measured_fraction_theta_max 0.991
_diffrn_measurement_device_type 'Rigaku VariMax Saturn'
_diffrn_measurement_method \w
_diffrn_radiation_type MoK\a
_diffrn_radiation_wavelength 0.71075
_diffrn_reflns_av_R_equivalents 0.0475
_diffrn_reflns_av_unetI/netI 0.0424
_diffrn_reflns_Laue_measured_fraction_full 0.993
_diffrn_reflns_Laue_measured_fraction_max 0.991
_diffrn_reflns_limit_h_max 18
_diffrn_reflns_limit_h_min -18
_diffrn_reflns_limit_k_max 21
_diffrn_reflns_limit_k_min -21
_diffrn_reflns_limit_l_max 22
_diffrn_reflns_limit_l_min -22
_diffrn_reflns_number 55433
_diffrn_reflns_point_group_measured_fraction_full 0.993
_diffrn_reflns_point_group_measured_fraction_max 0.991
_diffrn_reflns_theta_full 25.242
_diffrn_reflns_theta_max 26.000
_diffrn_reflns_theta_min 1.179
_diffrn_source 'rotating-anode X-ray tube'
_exptl_absorpt_coefficient_mu 0.888
_exptl_absorpt_correction_T_max 0.907
_exptl_absorpt_correction_T_min 0.883
_exptl_absorpt_correction_type multi-scan
_exptl_absorpt_process_details
;
 MULABS - Empirical Correction for Absorption Anisotropy.
 Blessing, R. H., Acta Cryst., A51, 33-38 (1995).
;
_exptl_crystal_colour purple
_exptl_crystal_density_diffrn 1.093
_exptl_crystal_description prism
_exptl_crystal_F_000 1604
_exptl_crystal_size_max 0.140
_exptl_crystal_size_mid 0.120
_exptl_crystal_size_min 0.110
_refine_diff_density_max 1.034
_refine_diff_density_min -0.633
_refine_diff_density_rms 0.068
_refine_ls_extinction_method none
_refine_ls_goodness_of_fit_ref 1.091
_refine_ls_hydrogen_treatment constr
_refine_ls_matrix_type full
_refine_ls_number_parameters 795
_refine_ls_number_reflns 17489
_refine_ls_number_restraints 21
_refine_ls_restrained_S_all 1.091
_refine_ls_R_factor_all 0.0605
_refine_ls_R_factor_gt 0.0444
_refine_ls_shift/su_max 0.001
_refine_ls_shift/su_mean 0.000
_refine_ls_structure_factor_coef Fsqd
_refine_ls_weighting_details 'w=1/[\s^2^(Fo^2^)+(0.0264P)^2^+7.4666P] where P=(Fo^2^+2Fc^2^)/3'
_refine_ls_weighting_scheme calc
_refine_ls_wR_factor_gt 0.0924
_refine_ls_wR_factor_ref 0.1017
_reflns_Friedel_coverage 0.000
_reflns_number_gt 14365
_reflns_number_total 17489
_reflns_threshold_expression 'I > 2\s(I)'
_cod_data_source_file c7cc08555a2.cif
_cod_data_source_block 11
_cod_depositor_comments 'Adding full bibliography for 7120968--7120970.cif.'
_cod_database_code 7120970
_shelx_shelxl_version_number 2014/7
_shelx_space_group_comment
;
The symmetry employed for this shelxl refinement is uniquely defined
by the following loop, which should always be used as a source of
symmetry information in preference to the above space-group names.
They are only intended as comments.
;
_shelx_estimated_absorpt_t_min 0.886
_shelx_estimated_absorpt_t_max 0.909

loop_
_space_group_symop_operation_xyz
'x, y, z'
'-x, -y, -z'

loop_
_atom_site_label
_atom_site_type_symbol
_atom_site_fract_x
_atom_site_fract_y
_atom_site_fract_z
_atom_site_U_iso_or_equiv
_atom_site_adp_type
_atom_site_occupancy
_atom_site_site_symmetry_order
_atom_site_calc_flag
_atom_site_refinement_flags_posn
_atom_site_refinement_flags_adp
_atom_site_refinement_flags_occupancy
_atom_site_disorder_assembly
_atom_site_disorder_group
Ge1 Ge 0.37966(2) 0.32704(2) 0.71439(2) 0.01960(8) Uani 1 1 d . . . . .
Ge2 Ge 0.41967(2) 0.19445(2) 0.72216(2) 0.02069(8) Uani 1 1 d . . . . .
C1 C 0.3007(2) 0.27726(17) 0.61552(17) 0.0251(6) Uani 1 1 d . . . . .
H1 H 0.3027 0.3110 0.5730 0.030 Uiso 1 1 calc R U . . .
C2 C 0.3591(2) 0.20455(18) 0.61121(17) 0.0288(7) Uani 1 1 d . . . . .
H2 H 0.4066 0.2132 0.5824 0.035 Uiso 1 1 calc R U . . .
H3 H 0.3185 0.1587 0.5888 0.035 Uiso 1 1 calc R U . . .
C3 C 0.1985(2) 0.2579(2) 0.61422(19) 0.0328(7) Uani 1 1 d . . . . .
H4 H 0.1696 0.3053 0.6291 0.039 Uiso 0.918(8) 1 calc R U P A 1
H5 H 0.1977 0.2192 0.6523 0.039 Uiso 0.918(8) 1 calc R U P A 1
H6 H 0.1784 0.3025 0.6413 0.039 Uiso 0.082(8) 1 calc R U P A 2
H7 H 0.2016 0.2138 0.6473 0.039 Uiso 0.082(8) 1 calc R U P A 2
C4 C 0.1383(4) 0.2260(3) 0.5371(4) 0.0406(13) Uani 0.918(8) 1 d D U P A 1
H8 H 0.1378 0.2648 0.4988 0.049 Uiso 0.918(8) 1 calc R U P A 1
H9 H 0.1668 0.1786 0.5216 0.049 Uiso 0.918(8) 1 calc R U P A 1
C5 C 0.0372(4) 0.2069(4) 0.5395(6) 0.079(2) Uani 0.918(8) 1 d D U P A 1
H10 H 0.0391 0.1721 0.5813 0.095 Uiso 0.918(8) 1 calc R U P A 1
H11 H 0.0080 0.2554 0.5512 0.095 Uiso 0.918(8) 1 calc R U P A 1
C6 C -0.0238(5) 0.1695(4) 0.4685(4) 0.115(3) Uani 0.918(8) 1 d D U P A 1
H12 H -0.0871 0.1593 0.4750 0.173 Uiso 0.918(8) 1 calc R U P A 1
H13 H -0.0278 0.2040 0.4269 0.173 Uiso 0.918(8) 1 calc R U P A 1
H14 H 0.0033 0.1206 0.4570 0.173 Uiso 0.918(8) 1 calc R U P A 1
C7 C 0.30750(18) 0.40574(15) 0.75553(15) 0.0156(5) Uani 1 1 d . . . . .
C8 C 0.25754(18) 0.39172(15) 0.81010(15) 0.0159(5) Uani 1 1 d . . . . .
C9 C 0.19227(19) 0.44625(16) 0.82190(14) 0.0164(5) Uani 1 1 d . . . . .
H15 H 0.1586 0.4364 0.8585 0.020 Uiso 1 1 calc R U . . .
C10 C 0.17441(18) 0.51396(15) 0.78263(15) 0.0163(5) Uani 1 1 d . . . . .
C11 C 0.23132(19) 0.52829(15) 0.73305(14) 0.0157(5) Uani 1 1 d . . . . .
H16 H 0.2243 0.5755 0.7078 0.019 Uiso 1 1 calc R U . . .
C12 C 0.29751(19) 0.47663(16) 0.71908(14) 0.0166(5) Uani 1 1 d . . . . .
C13 C 0.27566(19) 0.32131(16) 0.85812(15) 0.0193(6) Uani 1 1 d . . . . .
H17 H 0.3064 0.2843 0.8292 0.023 Uiso 1 1 calc R U . . .
Si1 Si 0.16716(6) 0.26586(5) 0.86794(5) 0.02107(17) Uani 1 1 d . . . . .
C14 C 0.0741(2) 0.26355(18) 0.77642(17) 0.0268(7) Uani 1 1 d . . . . .
H18 H 0.0552 0.3165 0.7642 0.040 Uiso 1 1 calc R U . . .
H19 H 0.0991 0.2403 0.7361 0.040 Uiso 1 1 calc R U . . .
H20 H 0.0193 0.2327 0.7809 0.040 Uiso 1 1 calc R U . . .
C15 C 0.1988(2) 0.16292(18) 0.8866(2) 0.0357(8) Uani 1 1 d . . . . .
H21 H 0.2477 0.1612 0.9343 0.054 Uiso 1 1 calc R U . . .
H22 H 0.1428 0.1330 0.8900 0.054 Uiso 1 1 calc R U . . .
H23 H 0.2225 0.1407 0.8452 0.054 Uiso 1 1 calc R U . . .
C16 C 0.1207(2) 0.30479(18) 0.94825(17) 0.0276(7) Uani 1 1 d . . . . .
H24 H 0.1708 0.3054 0.9954 0.041 Uiso 1 1 calc R U . . .
H25 H 0.0995 0.3576 0.9385 0.041 Uiso 1 1 calc R U . . .
H26 H 0.0676 0.2717 0.9527 0.041 Uiso 1 1 calc R U . . .
Si2 Si 0.37048(6) 0.34749(5) 0.94858(5) 0.02416(18) Uani 1 1 d . . . . .
C17 C 0.4842(2) 0.3641(2) 0.9233(2) 0.0410(9) Uani 1 1 d . . . . .
H27 H 0.5000 0.3170 0.8981 0.062 Uiso 1 1 calc R U . . .
H28 H 0.4781 0.4069 0.8891 0.062 Uiso 1 1 calc R U . . .
H29 H 0.5343 0.3772 0.9693 0.062 Uiso 1 1 calc R U . . .
C18 C 0.3889(3) 0.2681(2) 1.01650(19) 0.0380(8) Uani 1 1 d . . . . .
H30 H 0.4041 0.2206 0.9917 0.057 Uiso 1 1 calc R U . . .
H31 H 0.4410 0.2830 1.0606 0.057 Uiso 1 1 calc R U . . .
H32 H 0.3312 0.2591 1.0328 0.057 Uiso 1 1 calc R U . . .
C19 C 0.3417(3) 0.4375(2) 0.99625(19) 0.0389(9) Uani 1 1 d . . . . .
H33 H 0.2820 0.4294 1.0098 0.058 Uiso 1 1 calc R U . . .
H34 H 0.3921 0.4505 1.0421 0.058 Uiso 1 1 calc R U . . .
H35 H 0.3358 0.4801 0.9619 0.058 Uiso 1 1 calc R U . . .
C20 C 0.09609(19) 0.57093(16) 0.78878(15) 0.0186(6) Uani 1 1 d . . . . .
Si3 Si 0.02712(6) 0.54452(5) 0.86085(4) 0.02059(17) Uani 1 1 d . . . . .
C21 C 0.1074(2) 0.54290(18) 0.95895(17) 0.0269(7) Uani 1 1 d . . . . .
H36 H 0.1421 0.5927 0.9721 0.040 Uiso 1 1 calc R U . . .
H37 H 0.0698 0.5340 0.9950 0.040 Uiso 1 1 calc R U . . .
H38 H 0.1520 0.5012 0.9608 0.040 Uiso 1 1 calc R U . . .
C22 C -0.0389(2) 0.44879(18) 0.83660(18) 0.0266(7) Uani 1 1 d . . . . .
H39 H -0.0809 0.4491 0.7855 0.040 Uiso 1 1 calc R U . . .
H40 H 0.0060 0.4073 0.8387 0.040 Uiso 1 1 calc R U . . .
H41 H -0.0762 0.4400 0.8729 0.040 Uiso 1 1 calc R U . . .
C23 C -0.0681(2) 0.61360(19) 0.86921(18) 0.0308(7) Uani 1 1 d . . . . .
H42 H -0.0404 0.6661 0.8820 0.046 Uiso 1 1 calc R U . . .
H43 H -0.1164 0.6130 0.8210 0.046 Uiso 1 1 calc R U . . .
H44 H -0.0969 0.5975 0.9090 0.046 Uiso 1 1 calc R U . . .
Si4 Si 0.00834(6) 0.56015(5) 0.68934(4) 0.02090(17) Uani 1 1 d . . . . .
C24 C -0.0026(2) 0.45513(17) 0.65621(16) 0.0236(6) Uani 1 1 d . . . . .
H45 H -0.0192 0.4239 0.6945 0.035 Uiso 1 1 calc R U . . .
H46 H -0.0519 0.4482 0.6086 0.035 Uiso 1 1 calc R U . . .
H47 H 0.0577 0.4385 0.6482 0.035 Uiso 1 1 calc R U . . .
C25 C -0.1144(2) 0.5913(2) 0.68577(19) 0.0343(8) Uani 1 1 d . . . . .
H48 H -0.1381 0.5641 0.7233 0.051 Uiso 1 1 calc R U . . .
H49 H -0.1135 0.6473 0.6969 0.051 Uiso 1 1 calc R U . . .
H50 H -0.1556 0.5787 0.6352 0.051 Uiso 1 1 calc R U . . .
C26 C 0.0402(2) 0.61770(19) 0.61459(17) 0.0301(7) Uani 1 1 d . . . . .
H51 H 0.1041 0.6056 0.6117 0.045 Uiso 1 1 calc R U . . .
H52 H -0.0045 0.6045 0.5656 0.045 Uiso 1 1 calc R U . . .
H53 H 0.0375 0.6731 0.6273 0.045 Uiso 1 1 calc R U . . .
Si5 Si 0.15929(6) 0.67038(5) 0.82162(5) 0.02120(17) Uani 1 1 d . . . . .
C27 C 0.0982(2) 0.73828(18) 0.87503(19) 0.0326(7) Uani 1 1 d . . . . .
H54 H 0.0358 0.7494 0.8430 0.049 Uiso 1 1 calc R U . . .
H55 H 0.0911 0.7142 0.9208 0.049 Uiso 1 1 calc R U . . .
H56 H 0.1358 0.7866 0.8892 0.049 Uiso 1 1 calc R U . . .
C28 C 0.1783(2) 0.73338(18) 0.74529(18) 0.0302(7) Uani 1 1 d . . . . .
H57 H 0.1174 0.7428 0.7100 0.045 Uiso 1 1 calc R U . . .
H58 H 0.2082 0.7829 0.7682 0.045 Uiso 1 1 calc R U . . .
H59 H 0.2191 0.7073 0.7179 0.045 Uiso 1 1 calc R U . . .
C29 C 0.2770(2) 0.65343(18) 0.88819(17) 0.0272(7) Uani 1 1 d . . . . .
H60 H 0.3125 0.6182 0.8634 0.041 Uiso 1 1 calc R U . . .
H61 H 0.3124 0.7029 0.9022 0.041 Uiso 1 1 calc R U . . .
H62 H 0.2677 0.6304 0.9337 0.041 Uiso 1 1 calc R U . . .
C30 C 0.3569(2) 0.49764(16) 0.66586(15) 0.0197(6) Uani 1 1 d . . . . .
H63 H 0.3924 0.4497 0.6614 0.024 Uiso 1 1 calc R U . . .
Si6 Si 0.29060(6) 0.51409(5) 0.56438(4) 0.02321(18) Uani 1 1 d . . . . .
C31 C 0.1729(2) 0.46296(19) 0.54033(17) 0.0278(7) Uani 1 1 d . . . . .
H64 H 0.1352 0.4840 0.5731 0.042 Uiso 1 1 calc R U . . .
H65 H 0.1406 0.4704 0.4874 0.042 Uiso 1 1 calc R U . . .
H66 H 0.1811 0.4075 0.5479 0.042 Uiso 1 1 calc R U . . .
C32 C 0.2728(2) 0.61920(19) 0.54387(19) 0.0347(8) Uani 1 1 d . . . . .
H67 H 0.3341 0.6470 0.5562 0.052 Uiso 1 1 calc R U . . .
H68 H 0.2417 0.6236 0.4902 0.052 Uiso 1 1 calc R U . . .
H69 H 0.2335 0.6417 0.5746 0.052 Uiso 1 1 calc R U . . .
C33 C 0.3604(2) 0.4723(2) 0.50078(18) 0.0349(8) Uani 1 1 d . . . . .
H70 H 0.4226 0.4984 0.5125 0.052 Uiso 1 1 calc R U . . .
H71 H 0.3678 0.4168 0.5085 0.052 Uiso 1 1 calc R U . . .
H72 H 0.3272 0.4797 0.4480 0.052 Uiso 1 1 calc R U . . .
Si7 Si 0.45335(6) 0.57310(5) 0.71141(5) 0.02223(17) Uani 1 1 d . . . . .
C34 C 0.4087(2) 0.66948(19) 0.7318(2) 0.0373(8) Uani 1 1 d . . . . .
H73 H 0.3722 0.6901 0.6845 0.056 Uiso 1 1 calc R U . . .
H74 H 0.3682 0.6640 0.7663 0.056 Uiso 1 1 calc R U . . .
H75 H 0.4620 0.7050 0.7552 0.056 Uiso 1 1 calc R U . . .
C35 C 0.5354(2) 0.5850(2) 0.6492(2) 0.0343(8) Uani 1 1 d . . . . .
H76 H 0.5005 0.6037 0.6005 0.051 Uiso 1 1 calc R U . . .
H77 H 0.5862 0.6225 0.6736 0.051 Uiso 1 1 calc R U . . .
H78 H 0.5624 0.5350 0.6410 0.051 Uiso 1 1 calc R U . . .
C36 C 0.5214(3) 0.5377(2) 0.8031(2) 0.0441(9) Uani 1 1 d . . . . .
H79 H 0.5461 0.4868 0.7946 0.066 Uiso 1 1 calc R U . . .
H80 H 0.5739 0.5742 0.8260 0.066 Uiso 1 1 calc R U . . .
H81 H 0.4801 0.5333 0.8371 0.066 Uiso 1 1 calc R U . . .
C37 C 0.52802(19) 0.12504(16) 0.74193(15) 0.0186(6) Uani 1 1 d . . . . .
C38 C 0.62209(19) 0.14995(16) 0.75143(15) 0.0182(6) Uani 1 1 d . . . . .
C39 C 0.6918(2) 0.09478(16) 0.75823(15) 0.0195(6) Uani 1 1 d . . . . .
H82 H 0.7553 0.1124 0.7653 0.023 Uiso 1 1 calc R U . . .
C40 C 0.6725(2) 0.01517(16) 0.75514(16) 0.0194(6) Uani 1 1 d . . . . .
C41 C 0.5780(2) -0.00779(16) 0.74703(16) 0.0208(6) Uani 1 1 d . . . . .
H83 H 0.5623 -0.0615 0.7457 0.025 Uiso 1 1 calc R U . . .
C42 C 0.5058(2) 0.04528(16) 0.74087(16) 0.0196(6) Uani 1 1 d . . . . .
C43 C 0.6488(2) 0.23569(16) 0.75455(16) 0.0202(6) Uani 1 1 d . . . . .
H84 H 0.5875 0.2607 0.7524 0.024 Uiso 1 1 calc R U . . .
Si8 Si 0.72394(6) 0.27097(5) 0.85092(5) 0.02208(17) Uani 1 1 d . . . . .
C44 C 0.8536(2) 0.25642(19) 0.86880(18) 0.0294(7) Uani 1 1 d . . . . .
H85 H 0.8650 0.2010 0.8641 0.044 Uiso 1 1 calc R U . . .
H86 H 0.8779 0.2839 0.8318 0.044 Uiso 1 1 calc R U . . .
H87 H 0.8857 0.2767 0.9199 0.044 Uiso 1 1 calc R U . . .
C45 C 0.6825(2) 0.2175(2) 0.92352(18) 0.0330(7) Uani 1 1 d . . . . .
H88 H 0.6926 0.1620 0.9170 0.049 Uiso 1 1 calc R U . . .
H89 H 0.7180 0.2366 0.9742 0.049 Uiso 1 1 calc R U . . .
H90 H 0.6152 0.2257 0.9174 0.049 Uiso 1 1 calc R U . . .
C46 C 0.7063(2) 0.37704(18) 0.86060(19) 0.0306(7) Uani 1 1 d . . . . .
H91 H 0.7286 0.4035 0.8219 0.046 Uiso 1 1 calc R U . . .
H92 H 0.6392 0.3863 0.8541 0.046 Uiso 1 1 calc R U . . .
H93 H 0.7420 0.3971 0.9109 0.046 Uiso 1 1 calc R U . . .
Si9 Si 0.67761(6) 0.26833(5) 0.66503(5) 0.02302(18) Uani 1 1 d . . . . .
C47 C 0.8047(3) 0.2942(2) 0.6765(2) 0.0406(9) Uani 1 1 d . . . . .
H94 H 0.8252 0.3348 0.7168 0.061 Uiso 1 1 calc R U . . .
H95 H 0.8424 0.2483 0.6899 0.061 Uiso 1 1 calc R U . . .
H96 H 0.8133 0.3130 0.6290 0.061 Uiso 1 1 calc R U . . .
C48 C 0.6408(3) 0.1911(2) 0.5884(2) 0.0416(9) Uani 1 1 d . . . . .
H97 H 0.6762 0.1445 0.6034 0.062 Uiso 1 1 calc R U . . .
H98 H 0.5732 0.1792 0.5794 0.062 Uiso 1 1 calc R U . . .
H99 H 0.6537 0.2091 0.5419 0.062 Uiso 1 1 calc R U . . .
C49 C 0.6100(3) 0.3568(2) 0.6361(2) 0.0474(10) Uani 1 1 d . . . . .
H100 H 0.6292 0.3976 0.6763 0.071 Uiso 1 1 calc R U . . .
H101 H 0.6229 0.3747 0.5896 0.071 Uiso 1 1 calc R U . . .
H102 H 0.5425 0.3448 0.6271 0.071 Uiso 1 1 calc R U . . .
C50 C 0.7525(2) -0.04465(16) 0.76539(17) 0.0221(6) Uani 1 1 d . . . . .
Si10 Si 0.70365(7) -0.14524(5) 0.72240(6) 0.0279(2) Uani 0.9523(19) 1 d . . P B 1
Si11 Si 0.85178(7) -0.01844(5) 0.71780(6) 0.0278(2) Uani 0.9523(19) 1 d . . P B 1
Si12 Si 0.80384(6) -0.04781(5) 0.87352(5) 0.0251(2) Uani 0.9523(19) 1 d . . P B 1
C51 C 0.7961(3) -0.2141(2) 0.7082(2) 0.0447(9) Uani 1 1 d . . . . .
H103 H 0.8335 -0.1904 0.6774 0.067 Uiso 0.9523(19) 1 calc R U P B 1
H104 H 0.8375 -0.2255 0.7575 0.067 Uiso 0.9523(19) 1 calc R U P B 1
H105 H 0.7654 -0.2623 0.6825 0.067 Uiso 0.9523(19) 1 calc R U P B 1
H106 H 0.8639 -0.2067 0.7318 0.067 Uiso 0.0477(19) 1 calc R U P B 2
H107 H 0.7642 -0.2301 0.7462 0.067 Uiso 0.0477(19) 1 calc R U P B 2
H108 H 0.7860 -0.2543 0.6673 0.067 Uiso 0.0477(19) 1 calc R U P B 2
C52 C 0.6414(3) -0.20158(19) 0.7820(2) 0.0391(8) Uani 1 1 d . . . . .
H109 H 0.5908 -0.1707 0.7930 0.059 Uiso 0.9523(19) 1 calc R U P B 1
H110 H 0.6144 -0.2500 0.7545 0.059 Uiso 0.9523(19) 1 calc R U P B 1
H111 H 0.6865 -0.2133 0.8295 0.059 Uiso 0.9523(19) 1 calc R U P B 1
H112 H 0.6337 -0.2366 0.8207 0.059 Uiso 0.0477(19) 1 calc R U P B 2
H113 H 0.5801 -0.1808 0.7573 0.059 Uiso 0.0477(19) 1 calc R U P B 2
H114 H 0.6662 -0.2300 0.7443 0.059 Uiso 0.0477(19) 1 calc R U P B 2
C53 C 0.6197(3) -0.1390(2) 0.6256(2) 0.0432(9) Uani 1 1 d . . . . .
H115 H 0.5693 -0.1038 0.6288 0.065 Uiso 0.9523(19) 1 calc R U P B 1
H116 H 0.6540 -0.1194 0.5905 0.065 Uiso 0.9523(19) 1 calc R U P B 1
H117 H 0.5922 -0.1906 0.6072 0.065 Uiso 0.9523(19) 1 calc R U P B 1
H118 H 0.6024 -0.1710 0.6630 0.065 Uiso 0.0477(19) 1 calc R U P B 2
H119 H 0.5772 -0.0956 0.6152 0.065 Uiso 0.0477(19) 1 calc R U P B 2
H120 H 0.6144 -0.1704 0.5787 0.065 Uiso 0.0477(19) 1 calc R U P B 2
C54 C 0.8110(3) -0.0358(2) 0.6122(2) 0.0465(10) Uani 1 1 d . . . . .
H121 H 0.7838 -0.0885 0.6001 0.070 Uiso 0.9523(19) 1 calc R U P B 1
H122 H 0.7632 0.0016 0.5912 0.070 Uiso 0.9523(19) 1 calc R U P B 1
H123 H 0.8648 -0.0296 0.5902 0.070 Uiso 0.9523(19) 1 calc R U P B 1
H124 H 0.8741 -0.0256 0.6459 0.070 Uiso 0.0477(19) 1 calc R U P B 2
H125 H 0.8163 -0.0616 0.5648 0.070 Uiso 0.0477(19) 1 calc R U P B 2
H126 H 0.7792 0.0132 0.6013 0.070 Uiso 0.0477(19) 1 calc R U P B 2
C55 C 0.9002(3) 0.0838(2) 0.7274(2) 0.0455(10) Uani 1 1 d . . . . .
H127 H 0.9240 0.0996 0.7811 0.068 Uiso 0.9523(19) 1 calc R U P B 1
H128 H 0.9517 0.0871 0.7026 0.068 Uiso 0.9523(19) 1 calc R U P B 1
H129 H 0.8501 0.1182 0.7035 0.068 Uiso 0.9523(19) 1 calc R U P B 1
H130 H 0.9671 0.0995 0.7442 0.068 Uiso 0.0477(19) 1 calc R U P B 2
H131 H 0.8842 0.0677 0.6736 0.068 Uiso 0.0477(19) 1 calc R U P B 2
H132 H 0.8618 0.1276 0.7353 0.068 Uiso 0.0477(19) 1 calc R U P B 2
C56 C 0.9623(2) -0.0733(2) 0.7556(2) 0.0416(9) Uani 1 1 d . . . . .
H133 H 0.9462 -0.1288 0.7536 0.062 Uiso 0.9523(19) 1 calc R U P B 1
H134 H 1.0066 -0.0643 0.7248 0.062 Uiso 0.9523(19) 1 calc R U P B 1
H135 H 0.9914 -0.0554 0.8081 0.062 Uiso 0.9523(19) 1 calc R U P B 1
H136 H 1.0253 -0.0485 0.7682 0.062 Uiso 0.0477(19) 1 calc R U P B 2
H137 H 0.9643 -0.1214 0.7822 0.062 Uiso 0.0477(19) 1 calc R U P B 2
H138 H 0.9411 -0.0850 0.7010 0.062 Uiso 0.0477(19) 1 calc R U P B 2
C57 C 0.8723(3) -0.1368(2) 0.9047(2) 0.0412(9) Uani 1 1 d . . . . .
H139 H 0.9237 -0.1411 0.8798 0.062 Uiso 0.9523(19) 1 calc R U P B 1
H140 H 0.8985 -0.1329 0.9596 0.062 Uiso 0.9523(19) 1 calc R U P B 1
H141 H 0.8302 -0.1828 0.8908 0.062 Uiso 0.9523(19) 1 calc R U P B 1
H142 H 0.8659 -0.1747 0.9415 0.062 Uiso 0.0477(19) 1 calc R U P B 2
H143 H 0.9128 -0.1573 0.8740 0.062 Uiso 0.0477(19) 1 calc R U P B 2
H144 H 0.9004 -0.0883 0.9314 0.062 Uiso 0.0477(19) 1 calc R U P B 2
C58 C 0.7075(2) -0.0435(2) 0.92290(19) 0.0357(8) Uani 1 1 d . . . . .
H145 H 0.6621 -0.0866 0.9038 0.053 Uiso 0.9523(19) 1 calc R U P B 1
H146 H 0.7344 -0.0473 0.9774 0.053 Uiso 0.9523(19) 1 calc R U P B 1
H147 H 0.6756 0.0057 0.9135 0.053 Uiso 0.9523(19) 1 calc R U P B 1
H148 H 0.6951 -0.0767 0.9615 0.053 Uiso 0.0477(19) 1 calc R U P B 2
H149 H 0.7637 -0.0104 0.9450 0.053 Uiso 0.0477(19) 1 calc R U P B 2
H150 H 0.6533 -0.0111 0.9043 0.053 Uiso 0.0477(19) 1 calc R U P B 2
C59 C 0.8861(3) 0.0365(2) 0.9141(2) 0.0398(8) Uani 1 1 d . . . . .
H151 H 0.9385 0.0371 0.8900 0.060 Uiso 0.9523(19) 1 calc R U P B 1
H152 H 0.8521 0.0847 0.9047 0.060 Uiso 0.9523(19) 1 calc R U P B 1
H153 H 0.9109 0.0318 0.9686 0.060 Uiso 0.9523(19) 1 calc R U P B 1
H154 H 0.9485 0.0608 0.9367 0.060 Uiso 0.0477(19) 1 calc R U P B 2
H155 H 0.8374 0.0739 0.9157 0.060 Uiso 0.0477(19) 1 calc R U P B 2
H156 H 0.8772 -0.0085 0.9424 0.060 Uiso 0.0477(19) 1 calc R U P B 2
C60 C 0.4039(2) 0.01737(17) 0.73127(17) 0.0244(6) Uani 1 1 d . . . . .
H157 H 0.3699 0.0671 0.7265 0.029 Uiso 1 1 calc R U . . .
Si13 Si 0.34778(6) -0.03521(5) 0.63659(5) 0.02792(19) Uani 1 1 d . . . . .
C61 C 0.4087(2) -0.00331(19) 0.56464(18) 0.0309(7) Uani 1 1 d . . . . .
H158 H 0.4064 0.0531 0.5620 0.046 Uiso 1 1 calc R U . . .
H159 H 0.4745 -0.0186 0.5791 0.046 Uiso 1 1 calc R U . . .
H160 H 0.3770 -0.0277 0.5151 0.046 Uiso 1 1 calc R U . . .
C62 C 0.2209(2) -0.0087(2) 0.6061(2) 0.0424(9) Uani 1 1 d . . . . .
H161 H 0.1883 -0.0251 0.6434 0.064 Uiso 1 1 calc R U . . .
H162 H 0.2171 0.0476 0.6020 0.064 Uiso 1 1 calc R U . . .
H163 H 0.1911 -0.0345 0.5568 0.064 Uiso 1 1 calc R U . . .
C63 C 0.3520(3) -0.14292(19) 0.6417(2) 0.0406(9) Uani 1 1 d . . . . .
H164 H 0.3201 -0.1595 0.6794 0.061 Uiso 1 1 calc R U . . .
H165 H 0.3203 -0.1674 0.5921 0.061 Uiso 1 1 calc R U . . .
H166 H 0.4179 -0.1583 0.6561 0.061 Uiso 1 1 calc R U . . .
Si14 Si 0.38116(6) -0.02032(5) 0.82137(5) 0.02726(19) Uani 1 1 d . . . . .
C64 C 0.2502(2) -0.0324(2) 0.8073(2) 0.0367(8) Uani 1 1 d . . . . .
H167 H 0.2202 0.0165 0.7919 0.055 Uiso 1 1 calc R U . . .
H168 H 0.2252 -0.0730 0.7678 0.055 Uiso 1 1 calc R U . . .
H169 H 0.2370 -0.0469 0.8547 0.055 Uiso 1 1 calc R U . . .
C65 C 0.4338(3) -0.1152(2) 0.8504(2) 0.0369(8) Uani 1 1 d . . . . .
H170 H 0.4084 -0.1550 0.8103 0.055 Uiso 1 1 calc R U . . .
H171 H 0.5025 -0.1107 0.8592 0.055 Uiso 1 1 calc R U . . .
H172 H 0.4183 -0.1295 0.8970 0.055 Uiso 1 1 calc R U . . .
C66 C 0.4312(2) 0.0545(2) 0.89924(19) 0.0361(8) Uani 1 1 d . . . . .
H173 H 0.4043 0.1048 0.8849 0.054 Uiso 1 1 calc R U . . .
H174 H 0.4157 0.0396 0.9457 0.054 Uiso 1 1 calc R U . . .
H175 H 0.4999 0.0584 0.9079 0.054 Uiso 1 1 calc R U . . .
C67 C 0.112(4) 0.237(4) 0.544(5) 0.038(6) Uani 0.082(8) 1 d D U P A 2
H176 H 0.1112 0.2795 0.5090 0.045 Uiso 0.082(8) 1 calc R U P A 2
H177 H 0.1297 0.1903 0.5188 0.045 Uiso 0.082(8) 1 calc R U P A 2
C68 C 0.010(4) 0.223(3) 0.546(8) 0.083(7) Uani 0.082(8) 1 d D U P A 2
H178 H -0.0057 0.2618 0.5826 0.099 Uiso 0.082(8) 1 calc R U P A 2
H179 H -0.0322 0.2315 0.4958 0.099 Uiso 0.082(8) 1 calc R U P A 2
C69 C -0.010(4) 0.144(3) 0.569(4) 0.117(7) Uani 0.082(8) 1 d D U P A 2
H180 H -0.0765 0.1389 0.5692 0.175 Uiso 0.082(8) 1 calc R U P A 2
H181 H 0.0033 0.1055 0.5325 0.175 Uiso 0.082(8) 1 calc R U P A 2
H182 H 0.0299 0.1358 0.6194 0.175 Uiso 0.082(8) 1 calc R U P A 2
Si15 Si 0.7309(16) -0.1148(12) 0.8301(12) 0.037(5) Uani 0.0477(19) 1 d . . P B 2
Si16 Si 0.8749(15) -0.0038(13) 0.7864(19) 0.053(8) Uani 0.0477(19) 1 d . . P B 2
Si17 Si 0.7375(19) -0.1030(12) 0.6613(13) 0.044(6) Uani 0.0477(19) 1 d . . P B 2

loop_
_atom_site_aniso_label
_atom_site_aniso_U_11
_atom_site_aniso_U_22
_atom_site_aniso_U_33
_atom_site_aniso_U_23
_atom_site_aniso_U_13
_atom_site_aniso_U_12
Ge1 0.02094(16) 0.01877(16) 0.02095(15) 0.00296(12) 0.00817(12) 0.00453(12)
Ge2 0.01794(15) 0.01853(16) 0.02562(16) 0.00317(12) 0.00523(12) 0.00239(12)
C1 0.0303(17) 0.0220(15) 0.0218(15) 0.0012(12) 0.0044(12) 0.0058(13)
C2 0.0316(18) 0.0264(17) 0.0257(16) -0.0013(13) 0.0025(13) 0.0051(13)
C3 0.0271(17) 0.0315(18) 0.0366(18) 0.0002(14) 0.0023(14) 0.0043(14)
C4 0.034(3) 0.028(2) 0.049(3) -0.003(2) -0.009(2) 0.005(2)
C5 0.035(4) 0.059(4) 0.120(5) -0.003(4) -0.020(4) -0.006(2)
C6 0.087(5) 0.062(4) 0.144(7) 0.013(4) -0.064(4) -0.024(3)
C7 0.0131(13) 0.0167(13) 0.0166(13) -0.0003(10) 0.0032(10) -0.0006(10)
C8 0.0140(13) 0.0157(13) 0.0170(13) 0.0013(10) 0.0025(10) -0.0006(10)
C9 0.0172(14) 0.0193(14) 0.0136(13) 0.0013(10) 0.0053(10) -0.0009(11)
C10 0.0137(13) 0.0175(14) 0.0163(13) -0.0009(10) 0.0019(10) -0.0004(11)
C11 0.0187(14) 0.0130(13) 0.0148(13) 0.0024(10) 0.0027(10) -0.0003(11)
C12 0.0169(13) 0.0190(14) 0.0132(13) 0.0008(10) 0.0028(10) -0.0019(11)
C13 0.0203(14) 0.0192(14) 0.0200(14) 0.0054(11) 0.0072(11) 0.0046(11)
Si1 0.0220(4) 0.0187(4) 0.0250(4) 0.0057(3) 0.0098(3) 0.0010(3)
C14 0.0237(16) 0.0242(16) 0.0320(17) 0.0000(13) 0.0071(13) -0.0027(13)
C15 0.0372(19) 0.0242(17) 0.049(2) 0.0090(15) 0.0157(16) 0.0010(14)
C16 0.0294(17) 0.0290(17) 0.0288(16) 0.0084(13) 0.0142(13) 0.0026(13)
Si2 0.0223(4) 0.0280(5) 0.0211(4) 0.0080(3) 0.0022(3) 0.0031(3)
C17 0.0259(18) 0.056(2) 0.038(2) 0.0130(17) 0.0007(15) -0.0019(16)
C18 0.041(2) 0.042(2) 0.0292(18) 0.0179(15) 0.0033(15) 0.0078(16)
C19 0.042(2) 0.039(2) 0.0266(17) -0.0023(15) -0.0081(15) 0.0058(16)
C20 0.0189(14) 0.0182(14) 0.0195(14) 0.0018(11) 0.0061(11) 0.0023(11)
Si3 0.0199(4) 0.0227(4) 0.0211(4) -0.0001(3) 0.0088(3) 0.0023(3)
C21 0.0311(17) 0.0279(17) 0.0246(16) 0.0001(13) 0.0125(13) 0.0013(13)
C22 0.0218(16) 0.0314(17) 0.0301(16) 0.0022(13) 0.0129(13) 0.0001(13)
C23 0.0263(17) 0.0363(19) 0.0326(17) -0.0042(14) 0.0136(14) 0.0041(14)
Si4 0.0194(4) 0.0216(4) 0.0204(4) 0.0015(3) 0.0025(3) 0.0037(3)
C24 0.0205(15) 0.0292(16) 0.0202(14) -0.0009(12) 0.0040(12) -0.0027(12)
C25 0.0275(18) 0.044(2) 0.0296(17) -0.0033(15) 0.0032(14) 0.0131(15)
C26 0.0342(18) 0.0298(17) 0.0230(16) 0.0068(13) 0.0004(13) 0.0009(14)
Si5 0.0234(4) 0.0173(4) 0.0233(4) -0.0008(3) 0.0069(3) 0.0014(3)
C27 0.0386(19) 0.0206(16) 0.0402(19) -0.0034(14) 0.0138(15) 0.0034(14)
C28 0.0361(18) 0.0213(16) 0.0341(18) 0.0039(13) 0.0106(14) -0.0008(13)
C29 0.0271(17) 0.0243(16) 0.0292(16) -0.0033(13) 0.0067(13) -0.0015(13)
C30 0.0213(15) 0.0185(14) 0.0209(14) 0.0034(11) 0.0080(12) 0.0016(11)
Si6 0.0246(4) 0.0292(5) 0.0174(4) 0.0043(3) 0.0079(3) 0.0003(3)
C31 0.0286(17) 0.0358(18) 0.0183(15) 0.0007(13) 0.0049(12) -0.0004(14)
C32 0.0355(19) 0.0369(19) 0.0340(18) 0.0173(15) 0.0106(15) 0.0026(15)
C33 0.0359(19) 0.047(2) 0.0249(16) -0.0003(15) 0.0141(14) -0.0037(16)
Si7 0.0218(4) 0.0236(4) 0.0229(4) 0.0000(3) 0.0091(3) -0.0034(3)
C34 0.037(2) 0.0281(18) 0.050(2) -0.0092(15) 0.0194(17) -0.0099(15)
C35 0.0304(18) 0.0367(19) 0.0398(19) -0.0023(15) 0.0178(15) -0.0065(15)
C36 0.034(2) 0.058(3) 0.0338(19) 0.0055(17) -0.0024(15) -0.0132(18)
C37 0.0192(14) 0.0166(14) 0.0200(14) 0.0020(11) 0.0049(11) 0.0020(11)
C38 0.0193(14) 0.0187(14) 0.0169(13) 0.0009(11) 0.0051(11) 0.0002(11)
C39 0.0170(14) 0.0204(14) 0.0218(14) 0.0030(11) 0.0055(11) 0.0003(11)
C40 0.0207(15) 0.0163(14) 0.0225(14) 0.0051(11) 0.0067(12) 0.0048(11)
C41 0.0238(15) 0.0127(13) 0.0265(15) 0.0032(11) 0.0069(12) 0.0018(11)
C42 0.0181(14) 0.0194(14) 0.0212(14) 0.0030(11) 0.0044(11) 0.0004(11)
C43 0.0170(14) 0.0185(14) 0.0249(15) 0.0015(11) 0.0045(11) 0.0023(11)
Si8 0.0210(4) 0.0206(4) 0.0242(4) -0.0011(3) 0.0057(3) -0.0024(3)
C44 0.0247(16) 0.0305(18) 0.0304(17) 0.0003(13) 0.0026(13) 0.0002(13)
C45 0.0384(19) 0.0343(19) 0.0272(17) 0.0019(14) 0.0105(14) -0.0013(15)
C46 0.0249(17) 0.0276(17) 0.0380(18) -0.0067(14) 0.0077(14) -0.0028(13)
Si9 0.0244(4) 0.0208(4) 0.0250(4) 0.0052(3) 0.0077(3) 0.0005(3)
C47 0.040(2) 0.045(2) 0.038(2) 0.0112(16) 0.0133(16) -0.0059(17)
C48 0.046(2) 0.048(2) 0.0315(19) 0.0006(16) 0.0122(16) -0.0092(18)
C49 0.058(3) 0.046(2) 0.047(2) 0.0227(18) 0.026(2) 0.0162(19)
C50 0.0190(15) 0.0192(15) 0.0297(16) 0.0056(12) 0.0079(12) 0.0051(12)
Si10 0.0272(5) 0.0186(5) 0.0391(5) 0.0010(4) 0.0104(4) 0.0059(4)
Si11 0.0249(5) 0.0270(5) 0.0368(6) 0.0087(4) 0.0157(4) 0.0075(4)
Si12 0.0237(5) 0.0242(5) 0.0279(5) 0.0085(4) 0.0061(4) 0.0070(4)
C51 0.041(2) 0.0277(19) 0.067(3) -0.0023(17) 0.0164(19) 0.0115(16)
C52 0.039(2) 0.0191(17) 0.061(2) 0.0079(16) 0.0158(18) 0.0018(14)
C53 0.039(2) 0.044(2) 0.044(2) -0.0122(17) 0.0087(17) 0.0036(17)
C54 0.048(2) 0.057(3) 0.043(2) 0.0154(19) 0.0243(18) 0.0173(19)
C55 0.039(2) 0.036(2) 0.076(3) 0.0137(19) 0.038(2) 0.0052(16)
C56 0.0288(19) 0.040(2) 0.062(2) 0.0079(18) 0.0198(17) 0.0097(16)
C57 0.041(2) 0.045(2) 0.040(2) 0.0176(17) 0.0112(16) 0.0179(17)
C58 0.0359(19) 0.045(2) 0.0294(17) 0.0131(15) 0.0117(15) 0.0123(16)
C59 0.035(2) 0.038(2) 0.041(2) 0.0051(16) 0.0010(16) 0.0014(16)
C60 0.0198(15) 0.0202(15) 0.0334(17) 0.0009(12) 0.0072(13) -0.0005(12)
Si13 0.0260(5) 0.0245(5) 0.0316(5) 0.0011(4) 0.0050(4) -0.0050(4)
C61 0.0328(18) 0.0276(17) 0.0316(17) 0.0007(13) 0.0069(14) -0.0002(14)
C62 0.0272(19) 0.053(2) 0.044(2) 0.0047(18) 0.0049(16) -0.0057(17)
C63 0.056(2) 0.0274(18) 0.039(2) -0.0023(15) 0.0145(17) -0.0128(17)
Si14 0.0242(4) 0.0255(4) 0.0348(5) 0.0011(4) 0.0128(4) -0.0014(4)
C64 0.0295(18) 0.0324(19) 0.052(2) -0.0008(16) 0.0188(16) -0.0059(15)
C65 0.038(2) 0.037(2) 0.042(2) 0.0109(16) 0.0186(16) 0.0034(16)
C66 0.0345(19) 0.041(2) 0.0368(19) -0.0015(15) 0.0169(15) -0.0023(16)
C67 0.035(11) 0.020(10) 0.049(10) -0.005(10) -0.005(10) 0.012(10)
C68 0.046(11) 0.057(11) 0.119(11) -0.003(10) -0.024(11) -0.018(10)
C69 0.090(11) 0.063(11) 0.144(12) 0.011(11) -0.064(11) -0.023(10)
Si15 0.044(13) 0.027(11) 0.041(12) 0.009(9) 0.011(10) 0.004(9)
Si16 0.024(11) 0.026(11) 0.11(3) 0.030(13) 0.015(13) -0.002(9)
Si17 0.074(17) 0.021(10) 0.042(12) 0.002(9) 0.027(12) 0.007(10)

loop_
_atom_type_symbol
_atom_type_description
_atom_type_scat_dispersion_real
_atom_type_scat_dispersion_imag
_atom_type_scat_source
C C 0.0033 0.0016 'International Tables Vol C Tables 4.2.6.8 and 6.1.1.4'
H H 0.0000 0.0000 'International Tables Vol C Tables 4.2.6.8 and 6.1.1.4'
Ge Ge 0.1547 1.8001 'International Tables Vol C Tables 4.2.6.8 and 6.1.1.4'
Si Si 0.0817 0.0704 'International Tables Vol C Tables 4.2.6.8 and 6.1.1.4'

loop_
_geom_angle_atom_site_label_1
_geom_angle_atom_site_label_2
_geom_angle_atom_site_label_3
_geom_angle
C7 Ge1 C1 110.84(11)
C7 Ge1 Ge2 141.89(8)
C1 Ge1 Ge2 76.43(8)
C37 Ge2 C2 113.33(12)
C37 Ge2 Ge1 142.87(8)
C2 Ge2 Ge1 76.50(9)
C3 C1 C2 113.1(3)
C3 C1 Ge1 114.9(2)
C2 C1 Ge1 98.98(19)
C1 C2 Ge2 99.73(19)
C1 C3 C4 113.9(3)
C1 C3 C67 129(2)
C5 C4 C3 111.5(6)
C6 C5 C4 114.9(7)
C8 C7 C12 119.7(2)
C8 C7 Ge1 124.5(2)
C12 C7 Ge1 115.28(19)
C9 C8 C7 118.6(2)
C9 C8 C13 119.8(2)
C7 C8 C13 121.6(2)
C10 C9 C8 123.5(2)
C9 C10 C11 115.7(2)
C9 C10 C20 124.5(2)
C11 C10 C20 119.8(2)
C12 C11 C10 123.4(2)
C11 C12 C7 118.7(2)
C11 C12 C30 119.7(2)
C7 C12 C30 121.6(2)
C8 C13 Si1 116.00(19)
C8 C13 Si2 109.21(19)
Si1 C13 Si2 116.92(14)
C14 Si1 C15 106.51(15)
C14 Si1 C16 111.19(14)
C15 Si1 C16 107.45(15)
C14 Si1 C13 109.63(13)
C15 Si1 C13 108.51(14)
C16 Si1 C13 113.27(14)
C19 Si2 C17 108.83(18)
C19 Si2 C18 109.14(17)
C17 Si2 C18 107.05(16)
C19 Si2 C13 110.89(14)
C17 Si2 C13 108.16(14)
C18 Si2 C13 112.62(15)
C10 C20 Si3 114.53(18)
C10 C20 Si5 106.12(18)
Si3 C20 Si5 107.73(13)
C10 C20 Si4 103.25(17)
Si3 C20 Si4 107.05(14)
Si5 C20 Si4 118.45(14)
C22 Si3 C21 108.88(14)
C22 Si3 C23 103.06(14)
C21 Si3 C23 105.14(14)
C22 Si3 C20 112.94(13)
C21 Si3 C20 111.22(13)
C23 Si3 C20 114.98(14)
C26 Si4 C25 102.79(16)
C26 Si4 C24 108.11(14)
C25 Si4 C24 106.28(15)
C26 Si4 C20 115.54(13)
C25 Si4 C20 114.70(13)
C24 Si4 C20 108.82(13)
C29 Si5 C27 105.63(15)
C29 Si5 C28 108.48(15)
C27 Si5 C28 101.33(15)
C29 Si5 C20 108.23(13)
C27 Si5 C20 115.86(14)
C28 Si5 C20 116.57(13)
C12 C30 Si6 116.45(19)
C12 C30 Si7 111.80(19)
Si6 C30 Si7 115.52(14)
C31 Si6 C33 108.15(15)
C31 Si6 C32 108.43(15)
C33 Si6 C32 107.91(16)
C31 Si6 C30 110.46(13)
C33 Si6 C30 107.98(14)
C32 Si6 C30 113.75(14)
C36 Si7 C34 107.09(18)
C36 Si7 C35 108.45(17)
C34 Si7 C35 109.08(16)
C36 Si7 C30 108.25(15)
C34 Si7 C30 114.16(14)
C35 Si7 C30 109.64(14)
C38 C37 C42 119.5(2)
C38 C37 Ge2 124.3(2)
C42 C37 Ge2 116.0(2)
C39 C38 C37 119.2(3)
C39 C38 C43 119.9(2)
C37 C38 C43 120.9(2)
C40 C39 C38 123.2(3)
C39 C40 C41 116.2(2)
C39 C40 C50 121.8(3)
C41 C40 C50 121.9(2)
C42 C41 C40 122.7(3)
C41 C42 C37 119.1(3)
C41 C42 C60 120.7(3)
C37 C42 C60 120.1(2)
C38 C43 Si8 112.25(19)
C38 C43 Si9 113.57(19)
Si8 C43 Si9 120.57(15)
C46 Si8 C45 111.33(15)
C46 Si8 C44 107.64(15)
C45 Si8 C44 107.13(15)
C46 Si8 C43 106.99(14)
C45 Si8 C43 107.71(14)
C44 Si8 C43 116.09(14)
C48 Si9 C49 109.24(19)
C48 Si9 C47 108.48(17)
C49 Si9 C47 107.10(18)
C48 Si9 C43 109.90(15)
C49 Si9 C43 107.65(15)
C47 Si9 C43 114.35(14)
C40 C50 Si15 107.5(7)
C40 C50 Si16 116.2(7)
Si15 C50 Si16 115.7(11)
C40 C50 Si10 111.26(19)
C40 C50 Si12 105.08(19)
Si10 C50 Si12 110.68(14)
C40 C50 Si11 114.39(19)
Si10 C50 Si11 105.63(14)
Si12 C50 Si11 109.89(15)
C40 C50 Si17 107.2(7)
Si15 C50 Si17 107.3(9)
Si16 C50 Si17 102.3(13)
C51 Si10 C52 102.34(17)
C51 Si10 C53 105.08(18)
C52 Si10 C53 107.80(18)
C51 Si10 C50 114.46(15)
C52 Si10 C50 114.60(15)
C53 Si10 C50 111.68(15)
C55 Si11 C54 102.07(19)
C55 Si11 C56 101.32(17)
C54 Si11 C56 109.50(17)
C55 Si11 C50 119.36(15)
C54 Si11 C50 111.11(16)
C56 Si11 C50 112.51(15)
C58 Si12 C59 105.92(17)
C58 Si12 C57 107.07(16)
C59 Si12 C57 105.71(17)
C58 Si12 C50 110.47(14)
C59 Si12 C50 112.68(15)
C57 Si12 C50 114.44(15)
C42 C60 Si13 114.3(2)
C42 C60 Si14 113.3(2)
Si13 C60 Si14 119.73(16)
C61 Si13 C63 109.57(16)
C61 Si13 C62 108.75(16)
C63 Si13 C62 108.08(18)
C61 Si13 C60 109.47(14)
C63 Si13 C60 112.51(15)
C62 Si13 C60 108.38(16)
C65 Si14 C66 108.40(17)
C65 Si14 C64 107.28(16)
C66 Si14 C64 110.17(16)
C65 Si14 C60 115.61(15)
C66 Si14 C60 106.97(15)
C64 Si14 C60 108.38(15)
C68 C67 C3 126(7)
C69 C68 C67 113.6(13)
C50 Si15 C52 114.8(11)
C50 Si15 C58 103.3(9)
C52 Si15 C58 121.1(11)
C50 Si15 C57 105.0(10)
C52 Si15 C57 121.3(10)
C58 Si15 C57 87.0(8)
C50 Si16 C56 113.4(13)
C50 Si16 C55 118.1(13)
C56 Si16 C55 95.6(12)
C50 Si16 C59 96.2(12)
C56 Si16 C59 123.8(12)
C55 Si16 C59 111.5(12)
C53 Si17 C54 128.2(13)
C53 Si17 C50 109.8(11)
C54 Si17 C50 102.4(10)
C53 Si17 C51 96.0(9)
C54 Si17 C51 120.2(12)
C50 Si17 C51 95.8(9)

loop_
_geom_bond_atom_site_label_1
_geom_bond_atom_site_label_2
_geom_bond_distance
Ge1 C7 1.981(3)
Ge1 C1 2.027(3)
Ge1 Ge2 2.3798(4)
Ge2 C37 1.981(3)
Ge2 C2 2.015(3)
C1 C3 1.524(4)
C1 C2 1.548(4)
C3 C4 1.534(7)
C3 C67 1.58(8)
C4 C5 1.527(7)
C5 C6 1.488(10)
C7 C8 1.411(4)
C7 C12 1.414(4)
C8 C9 1.407(4)
C8 C13 1.521(4)
C9 C10 1.395(4)
C10 C11 1.410(4)
C10 C20 1.552(4)
C11 C12 1.397(4)
C12 C30 1.518(4)
C13 Si1 1.896(3)
C13 Si2 1.900(3)
Si1 C14 1.869(3)
Si1 C15 1.873(3)
Si1 C16 1.880(3)
Si2 C19 1.862(4)
Si2 C17 1.865(4)
Si2 C18 1.871(3)
C20 Si3 1.925(3)
C20 Si5 1.934(3)
C20 Si4 1.941(3)
Si3 C22 1.878(3)
Si3 C21 1.880(3)
Si3 C23 1.889(3)
Si4 C26 1.875(3)
Si4 C25 1.878(3)
Si4 C24 1.880(3)
Si5 C29 1.878(3)
Si5 C27 1.881(3)
Si5 C28 1.883(3)
C30 Si6 1.901(3)
C30 Si7 1.904(3)
Si6 C31 1.864(3)
Si6 C33 1.872(3)
Si6 C32 1.882(3)
Si7 C36 1.856(4)
Si7 C34 1.861(3)
Si7 C35 1.875(3)
C37 C38 1.404(4)
C37 C42 1.409(4)
C38 C39 1.399(4)
C38 C43 1.521(4)
C39 C40 1.396(4)
C40 C41 1.405(4)
C40 C50 1.561(4)
C41 C42 1.402(4)
C42 C60 1.526(4)
C43 Si8 1.893(3)
C43 Si9 1.902(3)
Si8 C46 1.865(3)
Si8 C45 1.871(3)
Si8 C44 1.871(3)
Si9 C48 1.861(4)
Si9 C49 1.863(4)
Si9 C47 1.867(4)
C50 Si15 1.81(2)
C50 Si16 1.86(2)
C50 Si10 1.924(3)
C50 Si12 1.934(3)
C50 Si11 1.939(3)
C50 Si17 2.08(2)
Si10 C51 1.885(3)
Si10 C52 1.885(4)
Si10 C53 1.891(4)
Si11 C55 1.877(4)
Si11 C54 1.882(4)
Si11 C56 1.885(3)
Si12 C58 1.866(3)
Si12 C59 1.874(4)
Si12 C57 1.884(3)
C51 Si17 2.24(2)
C52 Si15 1.99(2)
C53 Si17 1.77(3)
C54 Si17 1.97(2)
C55 Si16 1.98(2)
C56 Si16 1.95(3)
C57 Si15 2.22(2)
C58 Si15 2.16(2)
C59 Si16 2.38(3)
C60 Si13 1.901(3)
C60 Si14 1.906(3)
Si13 C61 1.869(3)
Si13 C63 1.871(3)
Si13 C62 1.875(4)
Si14 C65 1.868(3)
Si14 C66 1.874(4)
Si14 C64 1.879(3)
C67 C68 1.535(12)
C68 C69 1.492(14)

loop_
_geom_torsion_atom_site_label_1
_geom_torsion_atom_site_label_2
_geom_torsion_atom_site_label_3
_geom_torsion_atom_site_label_4
_geom_torsion
C3 C1 C2 Ge2 -96.1(2)
Ge1 C1 C2 Ge2 25.96(19)
C2 C1 C3 C4 -71.7(4)
Ge1 C1 C3 C4 175.6(3)
C2 C1 C3 C67 -83(3)
Ge1 C1 C3 C67 165(3)
C1 C3 C4 C5 179.4(4)
C3 C4 C5 C6 -175.2(5)
C12 C7 C8 C9 5.6(4)
Ge1 C7 C8 C9 -165.7(2)
C12 C7 C8 C13 -171.8(2)
Ge1 C7 C8 C13 16.9(4)
C7 C8 C9 C10 -0.3(4)
C13 C8 C9 C10 177.2(2)
C8 C9 C10 C11 -4.5(4)
C8 C9 C10 C20 173.7(2)
C9 C10 C11 C12 4.2(4)
C20 C10 C11 C12 -174.1(2)
C10 C11 C12 C7 0.9(4)
C10 C11 C12 C30 -178.9(2)
C8 C7 C12 C11 -5.9(4)
Ge1 C7 C12 C11 166.16(19)
C8 C7 C12 C30 173.9(2)
Ge1 C7 C12 C30 -14.1(3)
C9 C8 C13 Si1 48.1(3)
C7 C8 C13 Si1 -134.5(2)
C9 C8 C13 Si2 -86.6(3)
C7 C8 C13 Si2 90.8(3)
C8 C13 Si1 C14 37.6(2)
Si2 C13 Si1 C14 168.80(15)
C8 C13 Si1 C15 153.6(2)
Si2 C13 Si1 C15 -75.3(2)
C8 C13 Si1 C16 -87.2(2)
Si2 C13 Si1 C16 44.0(2)
C9 C10 C20 Si3 3.4(3)
C11 C10 C20 Si3 -178.4(2)
C9 C10 C20 Si5 122.1(2)
C11 C10 C20 Si5 -59.7(3)
C9 C10 C20 Si4 -112.6(3)
C11 C10 C20 Si4 65.6(3)
C11 C12 C30 Si6 -61.0(3)
C7 C12 C30 Si6 119.3(2)
C11 C12 C30 Si7 74.8(3)
C7 C12 C30 Si7 -104.9(3)
C42 C37 C38 C39 1.2(4)
Ge2 C37 C38 C39 -174.2(2)
C42 C37 C38 C43 -178.7(2)
Ge2 C37 C38 C43 5.9(4)
C37 C38 C39 C40 0.8(4)
C43 C38 C39 C40 -179.3(3)
C38 C39 C40 C41 -2.0(4)
C38 C39 C40 C50 -178.1(3)
C39 C40 C41 C42 1.2(4)
C50 C40 C41 C42 177.3(3)
C40 C41 C42 C37 0.7(4)
C40 C41 C42 C60 179.3(3)
C38 C37 C42 C41 -1.9(4)
Ge2 C37 C42 C41 173.8(2)
C38 C37 C42 C60 179.5(3)
Ge2 C37 C42 C60 -4.8(3)
C39 C38 C43 Si8 -66.6(3)
C37 C38 C43 Si8 113.3(3)
C39 C38 C43 Si9 74.5(3)
C37 C38 C43 Si9 -105.6(3)
C38 C43 Si8 C46 -155.1(2)
Si9 C43 Si8 C46 66.9(2)
C38 C43 Si8 C45 -35.3(2)
Si9 C43 Si8 C45 -173.34(17)
C38 C43 Si8 C44 84.7(2)
Si9 C43 Si8 C44 -53.3(2)
C39 C40 C50 Si15 134.1(8)
C41 C40 C50 Si15 -41.8(8)
C39 C40 C50 Si16 2.8(12)
C41 C40 C50 Si16 -173.2(12)
C39 C40 C50 Si10 -158.6(2)
C41 C40 C50 Si10 25.4(3)
C39 C40 C50 Si12 81.6(3)
C41 C40 C50 Si12 -94.4(3)
C39 C40 C50 Si11 -39.0(3)
C41 C40 C50 Si11 145.0(2)
C39 C40 C50 Si17 -110.8(7)
C41 C40 C50 Si17 73.3(7)
C41 C42 C60 Si13 -68.6(3)
C37 C42 C60 Si13 110.0(3)
C41 C42 C60 Si14 73.3(3)
C37 C42 C60 Si14 -108.1(3)
C1 C3 C67 C68 -176(3)
C3 C67 C68 C69 -80(9)
C40 C50 Si15 C52 85.0(11)
Si16 C50 Si15 C52 -143.4(13)
Si17 C50 Si15 C52 -30.0(14)
C40 C50 Si15 C58 -48.9(10)
Si16 C50 Si15 C58 82.8(14)
Si17 C50 Si15 C58 -163.8(9)
C40 C50 Si15 C57 -139.3(6)
Si16 C50 Si15 C57 -7.6(15)
Si17 C50 Si15 C57 105.7(11)
C40 C50 Si16 C56 -154.6(9)
Si15 C50 Si16 C56 78.0(18)
Si17 C50 Si16 C56 -38.3(16)
C40 C50 Si16 C55 -44(2)
Si15 C50 Si16 C55 -171.5(13)
Si17 C50 Si16 C55 72.3(17)
C40 C50 Si16 C59 74.3(9)
Si15 C50 Si16 C59 -53.1(12)
Si17 C50 Si16 C59 -169.3(8)
